data_2239184
loop_
_publ_author_name
'Loubidi, Mohamed'
'Benharref, Ahmed'
'El Ammari, Lahcen'
'Saadi, Mohamed'
'Berraho, Moha'

_publ_section_title
;
 12-{[4-(4-Bromophenyl)piperazin-1-yl]methyl}-9\a-hydroxy-4,8-dimethyl-3,14-dioxatricyclo[9.3.0.0^2,4^]tetradec-7-en-13-one
;
_journal_coeditor_code BT6970
_journal_issue 4
_journal_name_full 'Acta Crystallographica Section E'
_journal_page_first o497
_journal_page_last o498
_journal_paper_doi 10.1107/S1600536814006473
_journal_volume 70
_journal_year 2014
_chemical_formula_iupac 'C25 H33 Br N2 O4'
_chemical_formula_moiety 'C25 H33 Br N2 O4'
_chemical_formula_sum 'C25 H33 Br N2 O4'
_chemical_formula_weight 505.44
_chemical_name_systematic
12-{[4-(4-Bromophenyl)piperazin-1-yl]methyl}-9\a-hydroxy-4,8-dimethyl-3,14-dioxatricyclo[9.3.0.0^2,4^]tetradec-7-en-13-one
_space_group_IT_number 4
_symmetry_cell_setting monoclinic
_symmetry_space_group_name_Hall 'P 2yb'
_symmetry_space_group_name_H-M 'P 1 21 1'
_atom_sites_solution_hydrogens geom
_atom_sites_solution_primary direct
_atom_sites_solution_secondary difmap
_audit_creation_method SHELXL-97
_cell_angle_alpha 90.00
_cell_angle_beta 94.872(2)
_cell_angle_gamma 90.00
_cell_formula_units_Z 2
_cell_length_a 9.6790(4)
_cell_length_b 7.0710(3)
_cell_length_c 17.3117(7)
_cell_measurement_reflns_used 5899
_cell_measurement_temperature 296(2)
_cell_measurement_theta_max 28.70
_cell_measurement_theta_min 2.4
_cell_volume 1180.54(8)
_computing_cell_refinement 'SAINT (Bruker, 2009)'
_computing_data_collection 'APEX2 (Bruker, 2009)'
_computing_data_reduction 'SAINT (Bruker, 2009)'
_computing_molecular_graphics 'ORTEP-3 for Windows (Farrugia, 2012)'
_computing_publication_material 'PLATON (Spek, 2009) and publCIF (Westrip, 2010)'
_computing_structure_refinement 'SHELXL97 (Sheldrick, 2008)'
_computing_structure_solution 'SHELXS97 (Sheldrick, 2008)'
_diffrn_ambient_temperature 296(2)
_diffrn_measured_fraction_theta_full 0.998
_diffrn_measured_fraction_theta_max 0.998
_diffrn_measurement_device_type 'Bruker X8 APEX'
_diffrn_measurement_method '\f and \w scans'
_diffrn_radiation_monochromator graphite
_diffrn_radiation_source 'fine-focus sealed tube'
_diffrn_radiation_type MoK\a
_diffrn_radiation_wavelength 0.71073
_diffrn_reflns_av_R_equivalents 0.0238
_diffrn_reflns_av_sigmaI/netI 0.0486
_diffrn_reflns_limit_h_max 13
_diffrn_reflns_limit_h_min -12
_diffrn_reflns_limit_k_max 9
_diffrn_reflns_limit_k_min -9
_diffrn_reflns_limit_l_max 23
_diffrn_reflns_limit_l_min -23
_diffrn_reflns_number 14527
_diffrn_reflns_theta_full 28.70
_diffrn_reflns_theta_max 28.70
_diffrn_reflns_theta_min 2.36
_exptl_absorpt_coefficient_mu 1.775
_exptl_absorpt_correction_T_max 0.7456
_exptl_absorpt_correction_T_min 0.6337
_exptl_absorpt_correction_type multi-scan
_exptl_absorpt_process_details '(SADABS; Bruker, 2009)'
_exptl_crystal_colour colourless
_exptl_crystal_density_diffrn 1.422
_exptl_crystal_density_method 'not measured'
_exptl_crystal_description box
_exptl_crystal_F_000 528
_exptl_crystal_size_max 0.5
_exptl_crystal_size_mid 0.03
_exptl_crystal_size_min 0.03
_refine_diff_density_max 0.435
_refine_diff_density_min -0.442
_refine_ls_abs_structure_details 'Flack & Bernardinelli (2000), 2614 Friedel pairs'
_refine_ls_abs_structure_Flack 0.007(5)
_refine_ls_extinction_method none
_refine_ls_goodness_of_fit_ref 1.032
_refine_ls_hydrogen_treatment constr
_refine_ls_matrix_type full
_refine_ls_number_parameters 292
_refine_ls_number_reflns 5899
_refine_ls_number_restraints 1
_refine_ls_restrained_S_all 1.032
_refine_ls_R_factor_all 0.0357
_refine_ls_R_factor_gt 0.0295
_refine_ls_shift/su_max 0.001
_refine_ls_shift/su_mean 0.000
_refine_ls_structure_factor_coef Fsqd
_refine_ls_weighting_details 'calc w=1/[\s^2^(Fo^2^)+(0.0313P)^2^] where P=(Fo^2^+2Fc^2^)/3'
_refine_ls_weighting_scheme calc
_refine_ls_wR_factor_gt 0.0737
_refine_ls_wR_factor_ref 0.0757
_reflns_number_gt 5216
_reflns_number_total 5899
_reflns_threshold_expression I>2sigma(I)
_cod_data_source_file bt6970sup1.cif
_cod_data_source_block I
_cod_original_sg_symbol_H-M 'P 21'
_cod_database_code 2239184
_cod_database_fobs_code 2239184

loop_
_symmetry_equiv_pos_as_xyz
'x, y, z'
'-x, y+1/2, -z'

loop_
_atom_site_type_symbol
_atom_site_label
_atom_site_fract_x
_atom_site_fract_y
_atom_site_fract_z
_atom_site_U_iso_or_equiv
_atom_site_adp_type
_atom_site_calc_flag
_atom_site_refinement_flags
_atom_site_occupancy
_atom_site_symmetry_multiplicity
Br Br1 0.81297(2) 0.79383(4) -0.080172(12) 0.06016(9) Uani d . 1 1
O O1 0.06025(14) -0.47571(19) 0.48432(7) 0.0400(3) Uani d . 1 1
O O3 0.29861(12) -0.1832(2) 0.50486(6) 0.0367(3) Uani d . 1 1
O O4 0.34442(13) -0.25359(19) 0.21350(8) 0.0418(3) Uani d . 1 1
H H4 0.4035 -0.1779 0.2306 0.063 Uiso calc R 1 1
N N1 0.53704(14) 0.0338(2) 0.29071(8) 0.0302(3) Uani d . 1 1
N N2 0.63915(15) 0.2755(2) 0.17458(8) 0.0351(3) Uani d . 1 1
C C1 0.20134(15) -0.2018(3) 0.43565(8) 0.0280(3) Uani d . 1 1
H H1 0.1227 -0.1152 0.4376 0.034 Uiso calc R 1 1
O O2 0.51010(17) -0.0713(3) 0.53716(9) 0.0637(5) Uani d . 1 1
C C11 0.40639(17) -0.0352(2) 0.40481(10) 0.0301(3) Uani d . 1 1
H H11 0.3778 0.0978 0.4024 0.036 Uiso calc R 1 1
C C10 0.28736(16) -0.1544(2) 0.36682(9) 0.0257(3) Uani d . 1 1
H H10 0.3270 -0.2728 0.3492 0.031 Uiso calc R 1 1
C C2 0.15415(18) -0.4034(2) 0.43110(10) 0.0302(3) Uani d . 1 1
H H2 0.2277 -0.4925 0.4205 0.036 Uiso calc R 1 1
C C9 0.20719(17) -0.0612(2) 0.29633(10) 0.0275(3) Uani d . 1 1
H H9A 0.2462 0.0630 0.2885 0.033 Uiso calc R 1 1
H H9B 0.1115 -0.0439 0.3075 0.033 Uiso calc R 1 1
C C20 0.66722(19) 0.3843(3) 0.11021(10) 0.0333(4) Uani d . 1 1
C C15 -0.1053(2) -0.3330(3) 0.38362(13) 0.0416(4) Uani d . 1 1
H H15A -0.1899 -0.3920 0.3961 0.062 Uiso calc R 1 1
H H15B -0.1117 -0.3022 0.3294 0.062 Uiso calc R 1 1
H H15C -0.0903 -0.2196 0.4136 0.062 Uiso calc R 1 1
C C8 0.21012(17) -0.1764(2) 0.22029(9) 0.0311(3) Uani d . 1 1
H H8 0.1889 -0.0899 0.1766 0.037 Uiso calc R 1 1
C C7 0.09765(18) -0.3259(3) 0.21770(10) 0.0315(3) Uani d . 1 1
C C14 -0.0380(2) -0.2547(3) 0.18031(13) 0.0460(5) Uani d . 1 1
H H14A -0.1099 -0.3441 0.1886 0.069 Uiso calc R 1 1
H H14B -0.0312 -0.2393 0.1257 0.069 Uiso calc R 1 1
H H14C -0.0595 -0.1353 0.2027 0.069 Uiso calc R 1 1
C C3 0.01452(19) -0.4672(2) 0.40199(10) 0.0319(4) Uani d . 1 1
C C16 0.5343(2) 0.2401(3) 0.29620(11) 0.0392(4) Uani d . 1 1
H H16A 0.6185 0.2834 0.3253 0.047 Uiso calc R 1 1
H H16B 0.4563 0.2783 0.3242 0.047 Uiso calc R 1 1
C C17 0.5224(2) 0.3318(3) 0.21754(11) 0.0421(5) Uani d . 1 1
H H17A 0.4361 0.2940 0.1891 0.051 Uiso calc R 1 1
H H17B 0.5215 0.4683 0.2233 0.051 Uiso calc R 1 1
C C5 0.0058(2) -0.6297(2) 0.27166(12) 0.0395(4) Uani d . 1 1
H H5A 0.0218 -0.7510 0.2478 0.047 Uiso calc R 1 1
H H5B -0.0839 -0.5833 0.2507 0.047 Uiso calc R 1 1
C C6 0.1169(2) -0.4925(2) 0.25258(10) 0.0343(4) Uani d . 1 1
H H6 0.2081 -0.5278 0.2666 0.041 Uiso calc R 1 1
C C13 0.54475(19) -0.0520(3) 0.36882(11) 0.0364(4) Uani d . 1 1
H H13A 0.6166 0.0107 0.4020 0.044 Uiso calc R 1 1
H H13B 0.5696 -0.1844 0.3653 0.044 Uiso calc R 1 1
C C21 0.5923(2) 0.5468(3) 0.08862(11) 0.0379(4) Uani d . 1 1
H H21 0.5133 0.5762 0.1133 0.046 Uiso calc R 1 1
C C22 0.6333(2) 0.6657(3) 0.03105(11) 0.0420(4) Uani d . 1 1
H H22 0.5826 0.7745 0.0179 0.050 Uiso calc R 1 1
C C18 0.6578(2) -0.0185(3) 0.24953(12) 0.0387(4) Uani d . 1 1
H H18A 0.6627 -0.1551 0.2451 0.046 Uiso calc R 1 1
H H18B 0.7419 0.0249 0.2786 0.046 Uiso calc R 1 1
C C4 0.0055(2) -0.6550(2) 0.36027(12) 0.0398(4) Uani d . 1 1
H H4A -0.0788 -0.7194 0.3717 0.048 Uiso calc R 1 1
H H4B 0.0835 -0.7333 0.3790 0.048 Uiso calc R 1 1
C C12 0.4169(2) -0.0961(3) 0.48858(11) 0.0389(4) Uani d . 1 1
C C24 0.8214(2) 0.4589(4) 0.01092(13) 0.0514(5) Uani d . 1 1
H H24 0.8976 0.4280 -0.0158 0.062 Uiso calc R 1 1
C C23 0.7487(2) 0.6225(3) -0.00648(11) 0.0414(4) Uani d . 1 1
C C19 0.6466(2) 0.0693(3) 0.16953(11) 0.0383(4) Uani d . 1 1
H H19A 0.7265 0.0336 0.1427 0.046 Uiso calc R 1 1
H H19B 0.5642 0.0220 0.1399 0.046 Uiso calc R 1 1
C C25 0.7808(2) 0.3408(3) 0.06823(12) 0.0471(5) Uani d . 1 1
H H25 0.8299 0.2297 0.0793 0.057 Uiso calc R 1 1

loop_
_atom_site_aniso_label
_atom_site_aniso_U_11
_atom_site_aniso_U_22
_atom_site_aniso_U_33
_atom_site_aniso_U_12
_atom_site_aniso_U_13
_atom_site_aniso_U_23
Br1 0.06273(15) 0.07268(15) 0.04532(12) -0.01813(12) 0.00605(9) 0.02022(11)
O1 0.0448(8) 0.0446(7) 0.0312(7) -0.0100(6) 0.0071(6) 0.0077(5)
O3 0.0389(6) 0.0481(7) 0.0232(5) -0.0105(6) 0.0036(4) 0.0038(5)
O4 0.0341(7) 0.0539(8) 0.0390(7) 0.0043(6) 0.0129(6) -0.0079(6)
N1 0.0268(7) 0.0342(7) 0.0301(7) 0.0026(6) 0.0059(6) 0.0041(6)
N2 0.0405(8) 0.0358(7) 0.0306(7) 0.0071(7) 0.0129(6) 0.0049(6)
C1 0.0287(7) 0.0316(7) 0.0241(7) -0.0003(7) 0.0043(5) 0.0015(7)
O2 0.0577(10) 0.0973(13) 0.0334(8) -0.0328(10) -0.0125(7) 0.0183(9)
C11 0.0295(9) 0.0359(8) 0.0245(8) -0.0029(7) 0.0003(6) 0.0029(6)
C10 0.0262(8) 0.0286(7) 0.0227(7) 0.0038(6) 0.0043(6) 0.0011(5)
C2 0.0328(9) 0.0299(7) 0.0283(8) 0.0024(7) 0.0045(7) 0.0058(6)
C9 0.0280(8) 0.0271(7) 0.0274(8) 0.0050(6) 0.0014(6) 0.0022(6)
C20 0.0325(9) 0.0395(9) 0.0281(9) 0.0016(7) 0.0033(7) 0.0017(7)
C15 0.0328(10) 0.0442(10) 0.0484(12) 0.0042(8) 0.0058(8) -0.0078(9)
C8 0.0338(8) 0.0362(9) 0.0232(7) 0.0060(7) 0.0028(6) 0.0036(7)
C7 0.0332(9) 0.0361(8) 0.0252(8) 0.0059(7) 0.0015(7) -0.0057(6)
C14 0.0394(10) 0.0482(11) 0.0478(11) 0.0022(8) -0.0109(8) 0.0045(9)
C3 0.0338(9) 0.0315(8) 0.0310(9) -0.0022(7) 0.0065(7) 0.0005(7)
C16 0.0476(11) 0.0376(9) 0.0346(9) 0.0001(7) 0.0158(8) -0.0007(7)
C17 0.0503(11) 0.0362(10) 0.0428(10) 0.0128(8) 0.0219(9) 0.0053(8)
C5 0.0468(11) 0.0280(8) 0.0428(11) 0.0010(7) -0.0005(8) -0.0059(7)
C6 0.0372(9) 0.0337(8) 0.0321(9) 0.0074(7) 0.0035(7) -0.0058(7)
C13 0.0274(9) 0.0472(10) 0.0343(9) -0.0015(7) 0.0016(7) 0.0097(8)
C21 0.0371(10) 0.0421(9) 0.0353(9) 0.0033(8) 0.0073(8) 0.0044(8)
C22 0.0491(12) 0.0412(9) 0.0353(10) 0.0011(9) 0.0019(8) 0.0077(8)
C18 0.0330(9) 0.0410(10) 0.0435(11) 0.0087(8) 0.0119(8) 0.0073(8)
C4 0.0444(11) 0.0303(9) 0.0447(11) -0.0045(7) 0.0047(8) 0.0019(7)
C12 0.0408(11) 0.0483(10) 0.0273(9) -0.0103(8) 0.0003(7) 0.0050(8)
C24 0.0478(12) 0.0690(14) 0.0397(11) 0.0096(11) 0.0177(9) 0.0107(10)
C23 0.0443(11) 0.0519(12) 0.0275(9) -0.0110(9) -0.0005(8) 0.0069(8)
C19 0.0432(11) 0.0365(9) 0.0374(10) 0.0094(8) 0.0161(8) 0.0013(7)
C25 0.0480(11) 0.0559(13) 0.0396(10) 0.0154(9) 0.0160(9) 0.0120(9)

loop_
_atom_type_symbol
_atom_type_description
_atom_type_scat_dispersion_real
_atom_type_scat_dispersion_imag
_atom_type_scat_source
C C 0.0033 0.0000 'International Tables Vol C Tables 4.2.6.8 and 6.1.1.4'
H H 0.0000 0.0000 'International Tables Vol C Tables 4.2.6.8 and 6.1.1.4'
N N 0.0061 0.0000 'International Tables Vol C Tables 4.2.6.8 and 6.1.1.4'
O O 0.0106 0.0000 'International Tables Vol C Tables 4.2.6.8 and 6.1.1.4'

loop_
_geom_angle_atom_site_label_1
_geom_angle_atom_site_label_2
_geom_angle_atom_site_label_3
_geom_angle
C2 O1 C3 61.05(11)
C12 O3 C1 111.57(12)
C8 O4 H4 109.5
C16 N1 C18 107.64(14)
C16 N1 C13 110.47(15)
C18 N1 C13 111.14(14)
C20 N2 C17 117.81(15)
C20 N2 C19 119.11(14)
C17 N2 C19 110.26(14)
O3 C1 C2 107.50(14)
O3 C1 C10 105.06(12)
C2 C1 C10 110.33(13)
O3 C1 H1 111.2
C2 C1 H1 111.2
C10 C1 H1 111.2
C12 C11 C13 112.33(15)
C12 C11 C10 104.05(13)
C13 C11 C10 115.82(14)
C12 C11 H11 108.1
C13 C11 H11 108.1
C10 C11 H11 108.1
C11 C10 C9 114.56(13)
C11 C10 C1 102.89(13)
C9 C10 C1 115.83(13)
C11 C10 H10 107.7
C9 C10 H10 107.7
C1 C10 H10 107.7
O1 C2 C3 59.99(11)
O1 C2 C1 120.69(14)
C3 C2 C1 125.25(15)
O1 C2 H2 113.5
C3 C2 H2 113.5
C1 C2 H2 113.5
C10 C9 C8 113.85(13)
C10 C9 H9A 108.8
C8 C9 H9A 108.8
C10 C9 H9B 108.8
C8 C9 H9B 108.8
H9A C9 H9B 107.7
C21 C20 N2 122.36(15)
C21 C20 C25 117.07(17)
N2 C20 C25 120.38(16)
C3 C15 H15A 109.5
C3 C15 H15B 109.5
H15A C15 H15B 109.5
C3 C15 H15C 109.5
H15A C15 H15C 109.5
H15B C15 H15C 109.5
O4 C8 C7 112.85(15)
O4 C8 C9 110.74(14)
C7 C8 C9 109.07(12)
O4 C8 H8 108.0
C7 C8 H8 108.0
C9 C8 H8 108.0
C6 C7 C14 125.23(18)
C6 C7 C8 122.16(17)
C14 C7 C8 112.24(16)
C7 C14 H14A 109.5
C7 C14 H14B 109.5
H14A C14 H14B 109.5
C7 C14 H14C 109.5
H14A C14 H14C 109.5
H14B C14 H14C 109.5
O1 C3 C2 58.95(11)
O1 C3 C4 115.59(15)
C2 C3 C4 116.57(15)
O1 C3 C15 113.30(14)
C2 C3 C15 123.01(16)
C4 C3 C15 116.06(17)
N1 C16 C17 111.83(16)
N1 C16 H16A 109.2
C17 C16 H16A 109.2
N1 C16 H16B 109.2
C17 C16 H16B 109.2
H16A C16 H16B 107.9
N2 C17 C16 109.89(15)
N2 C17 H17A 109.7
C16 C17 H17A 109.7
N2 C17 H17B 109.7
C16 C17 H17B 109.7
H17A C17 H17B 108.2
C6 C5 C4 110.75(16)
C6 C5 H5A 109.5
C4 C5 H5A 109.5
C6 C5 H5B 109.5
C4 C5 H5B 109.5
H5A C5 H5B 108.1
C7 C6 C5 126.55(18)
C7 C6 H6 116.7
C5 C6 H6 116.7
N1 C13 C11 111.29(14)
N1 C13 H13A 109.4
C11 C13 H13A 109.4
N1 C13 H13B 109.4
C11 C13 H13B 109.4
H13A C13 H13B 108.0
C22 C21 C20 121.23(17)
C22 C21 H21 119.4
C20 C21 H21 119.4
C23 C22 C21 119.91(19)
C23 C22 H22 120.0
C21 C22 H22 120.0
N1 C18 C19 110.06(15)
N1 C18 H18A 109.6
C19 C18 H18A 109.6
N1 C18 H18B 109.6
C19 C18 H18B 109.6
H18A C18 H18B 108.2
C3 C4 C5 111.61(15)
C3 C4 H4A 109.3
C5 C4 H4A 109.3
C3 C4 H4B 109.3
C5 C4 H4B 109.3
H4A C4 H4B 108.0
O2 C12 O3 121.57(17)
O2 C12 C11 128.41(17)
O3 C12 C11 109.99(16)
C23 C24 C25 119.72(18)
C23 C24 H24 120.1
C25 C24 H24 120.1
C24 C23 C22 120.37(18)
C24 C23 Br1 119.54(15)
C22 C23 Br1 120.05(16)
N2 C19 C18 110.77(16)
N2 C19 H19A 109.5
C18 C19 H19A 109.5
N2 C19 H19B 109.5
C18 C19 H19B 109.5
H19A C19 H19B 108.1
C24 C25 C20 121.58(19)
C24 C25 H25 119.2
C20 C25 H25 119.2

loop_
_geom_bond_atom_site_label_1
_geom_bond_atom_site_label_2
_geom_bond_distance
Br1 C23 1.9020(19)
O1 C2 1.442(2)
O1 C3 1.457(2)
O3 C12 1.351(2)
O3 C1 1.465(2)
O4 C8 1.424(2)
O4 H4 0.8200
N1 C16 1.462(3)
N1 C18 1.467(2)
N1 C13 1.478(2)
N2 C20 1.400(2)
N2 C17 1.460(2)
N2 C19 1.462(3)
C1 C2 1.497(3)
C1 C10 1.5473(19)
C1 H1 0.9800
O2 C12 1.193(3)
C11 C12 1.508(2)
C11 C13 1.529(2)
C11 C10 1.530(2)
C11 H11 0.9800
C10 C9 1.538(2)
C10 H10 0.9800
C2 C3 1.473(3)
C2 H2 0.9800
C9 C8 1.550(2)
C9 H9A 0.9700
C9 H9B 0.9700
C20 C21 1.393(3)
C20 C25 1.402(2)
C15 C3 1.511(3)
C15 H15A 0.9600
C15 H15B 0.9600
C15 H15C 0.9600
C8 C7 1.516(3)
C8 H8 0.9800
C7 C6 1.329(3)
C7 C14 1.500(3)
C14 H14A 0.9600
C14 H14B 0.9600
C14 H14C 0.9600
C3 C4 1.510(3)
C16 C17 1.504(3)
C16 H16A 0.9700
C16 H16B 0.9700
C17 H17A 0.9700
C17 H17B 0.9700
C5 C6 1.505(3)
C5 C4 1.545(3)
C5 H5A 0.9700
C5 H5B 0.9700
C6 H6 0.9300
C13 H13A 0.9700
C13 H13B 0.9700
C21 C22 1.387(3)
C21 H21 0.9300
C22 C23 1.374(3)
C22 H22 0.9300
C18 C19 1.513(3)
C18 H18A 0.9700
C18 H18B 0.9700
C4 H4A 0.9700
C4 H4B 0.9700
C24 C23 1.373(3)
C24 C25 1.379(3)
C24 H24 0.9300
C19 H19A 0.9700
C19 H19B 0.9700
C25 H25 0.9300

loop_
_geom_hbond_atom_site_label_D
_geom_hbond_atom_site_label_H
_geom_hbond_atom_site_label_A
_geom_hbond_site_symmetry_A
_geom_hbond_distance_DH
_geom_hbond_distance_HA
_geom_hbond_distance_DA
_geom_hbond_angle_DHA
O4 H4 N1 1-555 0.82 2.18 2.995(4) 171
C1 H1 O1 2_556 0.98 2.52 3.389(3) 148
C15 H15C O1 2_556 0.96 2.47 3.410(3) 167
